data_7154096
loop_
_publ_author_name
'Ambasana, Pratik A.'
'Vachhani, Dipak D.'
'Galli, Marzia'
'Jacobs, Jeroen'
'Van Meervelt, Luc'
'Shah, Anamik K.'
'Van der Eycken, Erik V.'

_publ_section_title
;
 Solvent switchable cycloaddition: a (one-pot) metal-free approach towards
 N-substituted benzo[e]- or [f]isoindolones via Csp(2)-H
 functionalization.
;
_journal_issue 44
_journal_name_full 'Organic &amp; biomolecular chemistry'
_journal_page_first 8861
_journal_page_last 8865
_journal_paper_doi 10.1039/c4ob01644k
_journal_volume 12
_journal_year 2014
_chemical_formula_moiety '2(C25 H26 N2 O2), 0.5(C2 H8 O2)'
_chemical_formula_sum 'C51 H56 N4 O5'
_chemical_formula_weight 805.00
_chemical_name_systematic
;
 ? 
;
_space_group_crystal_system monoclinic
_space_group_IT_number 15
_space_group_name_Hall '-C 2yc'
_space_group_name_H-M_alt 'C 1 2/c 1'
_symmetry_space_group_name_Hall '-C 2yc'
_symmetry_space_group_name_H-M 'C 1 2/c 1'
_atom_sites_solution_hydrogens geom
_atom_sites_solution_primary direct
_atom_sites_solution_secondary difmap
_audit_creation_date 2014-06-19
_audit_creation_method
;
Olex2 1.2
(compiled 2014.06.18 svn.r2945 for OlexSys, GUI svn.r4846)
;
_cell_angle_alpha 90.00
_cell_angle_beta 102.275(5)
_cell_angle_gamma 90.00
_cell_formula_units_Z 4
_cell_length_a 22.4413(9)
_cell_length_b 10.7973(6)
_cell_length_c 18.1182(9)
_cell_measurement_reflns_used 3426
_cell_measurement_temperature 100
_cell_measurement_theta_max 28.6850
_cell_measurement_theta_min 3.3480
_cell_volume 4289.8(4)
_computing_cell_refinement
;
CrysAlisPro, Agilent Technologies,
Version 1.171.36.28 (release 01-02-2013 CrysAlis171 .NET)
(compiled Feb  1 2013,16:14:44)
;
_computing_data_collection
;
CrysAlisPro, Agilent Technologies,
Version 1.171.36.28 (release 01-02-2013 CrysAlis171 .NET)
(compiled Feb  1 2013,16:14:44)
;
_computing_data_reduction
;
CrysAlisPro, Agilent Technologies,
Version 1.171.36.28 (release 01-02-2013 CrysAlis171 .NET)
(compiled Feb  1 2013,16:14:44)
;
_computing_molecular_graphics 'Olex2 (Dolomanov et al., 2009)'
_computing_publication_material 'Olex2 (Dolomanov et al., 2009)'
_computing_structure_refinement 'ShelXL (Sheldrick, 2008)'
_computing_structure_solution 'ShelXS (Sheldrick, 2008)'
_diffrn_ambient_temperature 293(2)
_diffrn_detector_area_resol_mean 15.9631
_diffrn_measured_fraction_theta_full 0.998
_diffrn_measured_fraction_theta_max 0.998
_diffrn_measurement_details
;
  1 omega  -36.00   25.00   1.0000   12.0000
omega____ theta____ kappa____ phi______ frames
    -      -17.1513   38.0000 -180.0000 61

  2 omega  -80.00   34.00   1.0000   12.0000
omega____ theta____ kappa____ phi______ frames
    -      -17.1513    0.0000  -60.0000 114

  3 omega   63.00   94.00   1.0000   12.0000
omega____ theta____ kappa____ phi______ frames
    -       18.8701  178.0000  150.0000 31
;
_diffrn_measurement_device_type 'SuperNova, Single source at offset, Eos'
_diffrn_measurement_method '\w scans'
_diffrn_orient_matrix_UB_11 -0.0125376000
_diffrn_orient_matrix_UB_12 0.0300207000
_diffrn_orient_matrix_UB_13 0.0280315000
_diffrn_orient_matrix_UB_21 -0.0133350000
_diffrn_orient_matrix_UB_22 0.0453398000
_diffrn_orient_matrix_UB_23 -0.0267471000
_diffrn_orient_matrix_UB_31 -0.0267027000
_diffrn_orient_matrix_UB_32 -0.0368165000
_diffrn_orient_matrix_UB_33 -0.0101123000
_diffrn_radiation_monochromator mirror
_diffrn_radiation_type MoK\a
_diffrn_radiation_wavelength 0.71073
_diffrn_reflns_av_R_equivalents 0.0179
_diffrn_reflns_av_unetI/netI 0.0354
_diffrn_reflns_limit_h_max 27
_diffrn_reflns_limit_h_min -28
_diffrn_reflns_limit_k_max 7
_diffrn_reflns_limit_k_min -13
_diffrn_reflns_limit_l_max 14
_diffrn_reflns_limit_l_min -22
_diffrn_reflns_number 8361
_diffrn_reflns_theta_full 25.00
_diffrn_reflns_theta_max 26.37
_diffrn_reflns_theta_min 2.97
_diffrn_source 'SuperNova (Mo) X-ray Source'
_exptl_absorpt_coefficient_mu 0.080
_exptl_absorpt_correction_T_max 1.00000
_exptl_absorpt_correction_T_min 0.85682
_exptl_absorpt_correction_type multi-scan
_exptl_absorpt_process_details
;
CrysAlisPro, Agilent Technologies,
Version 1.171.36.28 (release 01-02-2013 CrysAlis171 .NET)
(compiled Feb  1 2013,16:14:44)
Empirical absorption correction using spherical harmonics,
 implemented in SCALE3 ABSPACK scaling algorithm.
;
_exptl_crystal_colour colourless
_exptl_crystal_colour_primary colourless
_exptl_crystal_density_diffrn 1.246
_exptl_crystal_density_method 'not measured'
_exptl_crystal_description block
_exptl_crystal_F_000 1720
_exptl_crystal_size_max 0.2
_exptl_crystal_size_mid 0.2
_exptl_crystal_size_min 0.2
_refine_diff_density_max 0.246
_refine_diff_density_min -0.311
_refine_diff_density_rms 0.045
_refine_ls_extinction_method none
_refine_ls_goodness_of_fit_ref 1.074
_refine_ls_hydrogen_treatment mixed
_refine_ls_matrix_type full
_refine_ls_number_parameters 280
_refine_ls_number_reflns 4392
_refine_ls_number_restraints 1
_refine_ls_restrained_S_all 1.075
_refine_ls_R_factor_all 0.0587
_refine_ls_R_factor_gt 0.0461
_refine_ls_shift/su_max 0.001
_refine_ls_shift/su_mean 0.000
_refine_ls_structure_factor_coef Fsqd
_refine_ls_weighting_details 'calc w=1/[\s^2^(Fo^2^)+(0.0357P)^2^+4.5957P] where P=(Fo^2^+2Fc^2^)/3'
_refine_ls_weighting_scheme calc
_refine_ls_wR_factor_gt 0.1032
_refine_ls_wR_factor_ref 0.1125
_reflns_number_gt 3602
_reflns_number_total 4392
_reflns_threshold_expression >2sigma(I)
_cod_data_source_file c4ob01644k2.cif
_cod_data_source_block wdh1022
_cod_depositor_comments 'Adding full bibliography for 7154096--7154099.cif.'
_cod_database_code 7154096
_chemical_oxdiff_formula 'C20 H10 N2 O3'
_reflns_odcompleteness_completeness 99.81
_reflns_odcompleteness_iscentric 1
_reflns_odcompleteness_theta 26.32
_olex2_refinement_description
;
1. Fixed Uiso
 At 1.2 times of:
  All C(H) groups, All C(H,H) groups, All N(H) groups
 At 1.5 times of:
  All C(H,H,H) groups, All O(H) groups
2. Restrained distances
 O3-C27
 1.414 with sigma of 0.002
3. Others
 Fixed Sof: O3(0.5) H3A(0.5) H27A(0.5) H27B(0.5) H27C(0.5)
 Fixed X: H3A(0.4885) H27A(0.4878) H27B(0.548301) H27C(0.48829)
 Fixed Y: H3A(0.3069) H27A(0.1808) H27B(0.1965) H27C(0.114429)
 Fixed Z: H3A(0.665501) H27A(0.7997) H27B(0.763) H27C(0.72086)
4.a Ternary CH refined with riding coordinates:
 C19(H19)
4.b Secondary CH2 refined with riding coordinates:
 C11(H11A,H11B)
4.c Aromatic/amide H refined with riding coordinates:
 N2(H2), C2(H2A), C3(H3), C4(H4), C5(H5), C7(H7), C8(H8), C21(H21), C22(H22),
 C24(H24), C25(H25)
4.d Idealised Me refined as rotating group:
 C16(H16A,H16B,H16C), C17(H17A,H17B,H17C), C18(H18A,H18B,H18C), C26(H26A,H26B,
 H26C)
;
_olex2_submission_special_instructions 'No special instructions were received'

loop_
_space_group_symop_id
_space_group_symop_operation_xyz
1 'x, y, z'
2 '-x, y, -z+1/2'
3 'x+1/2, y+1/2, z'
4 '-x+1/2, y+1/2, -z+1/2'
5 '-x, -y, -z'
6 'x, -y, z-1/2'
7 '-x+1/2, -y+1/2, -z'
8 'x+1/2, -y+1/2, z-1/2'

loop_
_atom_site_label
_atom_site_type_symbol
_atom_site_fract_x
_atom_site_fract_y
_atom_site_fract_z
_atom_site_U_iso_or_equiv
_atom_site_adp_type
_atom_site_occupancy
_atom_site_calc_flag
_atom_site_disorder_assembly
_atom_site_disorder_group
_atom_site_site_symmetry_order
_atom_site_refinement_flags_posn
_atom_site_refinement_flags_adp
_atom_site_refinement_flags_occupancy
O1 O 0.57554(5) 0.98012(10) 0.42319(7) 0.0250(3) Uani 1 d . . 1 . . .
O2 O 0.47681(5) 0.66754(12) 0.42515(7) 0.0284(3) Uani 1 d . . 1 . . .
N1 N 0.58354(6) 0.79180(12) 0.48383(8) 0.0206(3) Uani 1 d . . 1 . . .
N2 N 0.42123(6) 0.80773(13) 0.47568(8) 0.0218(3) Uani 1 d . . 1 . . .
H2 H 0.4238 0.8685 0.5069 0.026 Uiso 1 calc . . 1 R . .
C1 C 0.69173(7) 0.88028(15) 0.36758(8) 0.0186(3) Uani 1 d . . 1 . . .
C2 C 0.68224(7) 1.00023(16) 0.33582(9) 0.0243(4) Uani 1 d . . 1 . . .
H2A H 0.6497 1.0479 0.3438 0.029 Uiso 1 calc . . 1 R . .
C3 C 0.72097(8) 1.04634(17) 0.29334(9) 0.0270(4) Uani 1 d . . 1 . . .
H3 H 0.7137 1.1243 0.2715 0.032 Uiso 1 calc . . 1 R . .
C4 C 0.77149(7) 0.97717(17) 0.28246(9) 0.0257(4) Uani 1 d . . 1 . . .
H4 H 0.7978 1.0103 0.2544 0.031 Uiso 1 calc . . 1 R . .
C5 C 0.78207(7) 0.86141(16) 0.31299(9) 0.0221(4) Uani 1 d . . 1 . . .
H5 H 0.8157 0.8165 0.3057 0.027 Uiso 1 calc . . 1 R . .
C6 C 0.74217(7) 0.80912(15) 0.35569(8) 0.0191(3) Uani 1 d . . 1 . . .
C7 C 0.75174(7) 0.68818(15) 0.38685(9) 0.0208(3) Uani 1 d . . 1 . . .
H7 H 0.7848 0.6422 0.3788 0.025 Uiso 1 calc . . 1 R . .
C8 C 0.71365(7) 0.63762(15) 0.42839(9) 0.0203(3) Uani 1 d . . 1 . . .
H8 H 0.7203 0.5581 0.4481 0.024 Uiso 1 calc . . 1 R . .
C9 C 0.66415(7) 0.70870(15) 0.44067(8) 0.0180(3) Uani 1 d . . 1 . . .
C10 C 0.65369(7) 0.82611(15) 0.41203(8) 0.0176(3) Uani 1 d . . 1 . . .
C11 C 0.61803(7) 0.67664(15) 0.48651(9) 0.0195(3) Uani 1 d . . 1 . . .
H11A H 0.5922 0.6087 0.4640 0.023 Uiso 1 calc . . 1 R . .
H11B H 0.6375 0.6550 0.5379 0.023 Uiso 1 calc . . 1 R . .
C12 C 0.60039(7) 0.87839(15) 0.43788(9) 0.0196(3) Uani 1 d . . 1 . . .
C14 C 0.47334(7) 0.75393(15) 0.46780(9) 0.0195(3) Uani 1 d . . 1 . . .
C15 C 0.35930(7) 0.77012(16) 0.43450(10) 0.0240(4) Uani 1 d . . 1 . . .
C16 C 0.35453(9) 0.7842(2) 0.34959(11) 0.0390(5) Uani 1 d . . 1 . . .
H16A H 0.3636 0.8682 0.3384 0.058 Uiso 1 calc . . 1 GR . .
H16B H 0.3139 0.7638 0.3233 0.058 Uiso 1 calc . . 1 GR . .
H16C H 0.3831 0.7295 0.3337 0.058 Uiso 1 calc . . 1 GR . .
C17 C 0.31452(8) 0.85703(19) 0.46031(14) 0.0426(5) Uani 1 d . . 1 . . .
H17A H 0.3178 0.8480 0.5137 0.064 Uiso 1 calc . . 1 GR . .
H17B H 0.2738 0.8371 0.4343 0.064 Uiso 1 calc . . 1 GR . .
H17C H 0.3237 0.9410 0.4492 0.064 Uiso 1 calc . . 1 GR . .
C18 C 0.34691(7) 0.63689(16) 0.45452(9) 0.0241(4) Uani 1 d . . 1 . . .
H18A H 0.3749 0.5826 0.4371 0.036 Uiso 1 calc . . 1 GR . .
H18B H 0.3059 0.6149 0.4308 0.036 Uiso 1 calc . . 1 GR . .
H18C H 0.3522 0.6293 0.5083 0.036 Uiso 1 calc . . 1 GR . .
C19 C 0.53105(7) 0.80858(15) 0.51886(9) 0.0203(3) Uani 1 d . . 1 . . .
H19 H 0.5245 0.8978 0.5233 0.024 Uiso 1 calc . . 1 R . .
C20 C 0.54333(7) 0.75404(16) 0.59774(9) 0.0215(4) Uani 1 d . . 1 . . .
C21 C 0.55652(7) 0.83228(19) 0.66034(10) 0.0321(4) Uani 1 d . . 1 . . .
H21 H 0.5554 0.9177 0.6536 0.039 Uiso 1 calc . . 1 R . .
C22 C 0.57123(8) 0.7833(2) 0.73240(10) 0.0402(6) Uani 1 d . . 1 . . .
H22 H 0.5792 0.8367 0.7736 0.048 Uiso 1 calc . . 1 R . .
C23 C 0.57440(7) 0.6567(2) 0.74469(10) 0.0362(5) Uani 1 d . . 1 . . .
C24 C 0.55910(7) 0.5789(2) 0.68248(9) 0.0295(4) Uani 1 d . . 1 . . .
H24 H 0.5595 0.4936 0.6895 0.035 Uiso 1 calc . . 1 R . .
C25 C 0.54320(7) 0.62720(16) 0.61000(9) 0.0220(4) Uani 1 d . . 1 . . .
H25 H 0.5323 0.5738 0.5691 0.026 Uiso 1 calc . . 1 R . .
C26 C 0.59477(9) 0.6043(3) 0.82330(10) 0.0577(8) Uani 1 d . . 1 . . .
H26A H 0.5792 0.5217 0.8247 0.087 Uiso 1 calc . . 1 GR . .
H26B H 0.5795 0.6553 0.8586 0.087 Uiso 1 calc . . 1 GR . .
H26C H 0.6385 0.6025 0.8367 0.087 Uiso 1 calc . . 1 GR . .
O3 O 0.47442(15) 0.3008(3) 0.71089(17) 0.0572(9) Uani 0.50 d . 1 1 D . .
H3A H 0.4885 0.3069 0.6655 0.086 Uiso 0.50 d A 1 1 R . .
C27 C 0.5000 0.1943(3) 0.7500 0.0599(10) Uani 1 d . 1 2 DS T P
H27A H 0.4878 0.1808 0.7997 0.090 Uiso 0.50 d B 1 1 R . .
H27B H 0.5483 0.1965 0.7630 0.090 Uiso 0.50 d C 1 1 R . .
H27C H 0.4883 0.1144 0.7209 0.090 Uiso 0.50 d D 1 1 R . .

loop_
_atom_site_aniso_label
_atom_site_aniso_U_11
_atom_site_aniso_U_22
_atom_site_aniso_U_33
_atom_site_aniso_U_23
_atom_site_aniso_U_13
_atom_site_aniso_U_12
O1 0.0210(6) 0.0164(6) 0.0380(7) 0.0022(5) 0.0076(5) 0.0046(5)
O2 0.0208(6) 0.0321(7) 0.0324(6) -0.0111(6) 0.0056(5) 0.0032(5)
N1 0.0170(6) 0.0165(7) 0.0303(7) -0.0001(6) 0.0094(5) 0.0025(6)
N2 0.0163(6) 0.0183(7) 0.0310(7) -0.0024(6) 0.0051(5) 0.0023(6)
C1 0.0158(7) 0.0203(8) 0.0187(7) -0.0008(6) 0.0014(6) -0.0005(7)
C2 0.0206(8) 0.0244(9) 0.0274(8) 0.0036(7) 0.0041(6) 0.0017(7)
C3 0.0267(9) 0.0263(9) 0.0265(8) 0.0069(7) 0.0024(7) -0.0026(8)
C4 0.0228(8) 0.0331(10) 0.0216(8) 0.0003(7) 0.0055(6) -0.0080(8)
C5 0.0183(7) 0.0279(9) 0.0197(8) -0.0058(7) 0.0034(6) -0.0026(7)
C6 0.0167(7) 0.0227(8) 0.0168(7) -0.0034(6) 0.0010(6) -0.0014(7)
C7 0.0166(7) 0.0230(9) 0.0231(8) -0.0043(7) 0.0049(6) 0.0042(7)
C8 0.0200(8) 0.0166(8) 0.0244(8) -0.0008(6) 0.0048(6) 0.0036(7)
C9 0.0155(7) 0.0183(8) 0.0200(7) -0.0015(6) 0.0033(6) -0.0001(6)
C10 0.0137(7) 0.0174(8) 0.0208(7) -0.0022(6) 0.0016(6) 0.0025(6)
C11 0.0180(7) 0.0161(8) 0.0253(8) 0.0007(6) 0.0067(6) 0.0040(7)
C12 0.0162(7) 0.0169(8) 0.0246(8) -0.0013(6) 0.0023(6) -0.0005(7)
C14 0.0176(7) 0.0189(8) 0.0227(8) 0.0029(6) 0.0062(6) 0.0018(7)
C15 0.0158(8) 0.0224(9) 0.0326(9) 0.0018(7) 0.0027(7) 0.0031(7)
C16 0.0291(9) 0.0469(13) 0.0360(10) 0.0202(9) -0.0041(8) -0.0038(9)
C17 0.0172(8) 0.0322(11) 0.0766(15) -0.0109(11) 0.0055(9) 0.0046(8)
C18 0.0225(8) 0.0253(9) 0.0231(8) 0.0018(7) 0.0017(6) -0.0028(7)
C19 0.0164(7) 0.0157(8) 0.0307(8) -0.0030(7) 0.0096(6) 0.0010(6)
C20 0.0122(7) 0.0271(9) 0.0261(8) -0.0076(7) 0.0060(6) -0.0013(7)
C21 0.0204(8) 0.0381(11) 0.0407(10) -0.0202(9) 0.0129(7) -0.0096(8)
C22 0.0207(9) 0.0723(16) 0.0289(10) -0.0270(10) 0.0085(7) -0.0156(10)
C23 0.0141(8) 0.0736(16) 0.0223(9) -0.0052(9) 0.0072(6) -0.0037(9)
C24 0.0169(8) 0.0466(12) 0.0262(9) 0.0040(8) 0.0069(7) 0.0017(8)
C25 0.0160(7) 0.0283(9) 0.0222(8) -0.0041(7) 0.0050(6) -0.0001(7)
C26 0.0233(9) 0.127(2) 0.0223(9) 0.0020(12) 0.0036(7) 0.0015(13)
O3 0.068(2) 0.067(2) 0.0437(17) -0.0013(16) 0.0280(16) 0.0045(18)
C27 0.0516(19) 0.095(3) 0.0355(17) 0.000 0.0136(15) 0.000

loop_
_atom_type_symbol
_atom_type_description
_atom_type_scat_dispersion_real
_atom_type_scat_dispersion_imag
_atom_type_scat_source
C C 0.0033 0.0016 'International Tables Vol C Tables 4.2.6.8 and 6.1.1.4'
H H 0.0000 0.0000 'International Tables Vol C Tables 4.2.6.8 and 6.1.1.4'
N N 0.0061 0.0033 'International Tables Vol C Tables 4.2.6.8 and 6.1.1.4'
O O 0.0106 0.0060 'International Tables Vol C Tables 4.2.6.8 and 6.1.1.4'

loop_
_geom_angle_atom_site_label_1
_geom_angle_atom_site_label_2
_geom_angle_atom_site_label_3
_geom_angle
_geom_angle_site_symmetry_1
_geom_angle_site_symmetry_3
C11 N1 C19 124.13(13) . .
C12 N1 C11 113.07(12) . .
C12 N1 C19 122.38(13) . .
C14 N2 H2 117.6 . .
C14 N2 C15 124.86(14) . .
C15 N2 H2 117.6 . .
C2 C1 C6 119.27(14) . .
C2 C1 C10 123.48(14) . .
C10 C1 C6 117.25(14) . .
C1 C2 H2A 119.9 . .
C3 C2 C1 120.14(16) . .
C3 C2 H2A 119.9 . .
C2 C3 H3 119.6 . .
C2 C3 C4 120.81(17) . .
C4 C3 H3 119.6 . .
C3 C4 H4 119.8 . .
C5 C4 C3 120.30(16) . .
C5 C4 H4 119.8 . .
C4 C5 H5 119.7 . .
C4 C5 C6 120.60(15) . .
C6 C5 H5 119.7 . .
C5 C6 C1 118.85(15) . .
C5 C6 C7 121.51(15) . .
C7 C6 C1 119.63(14) . .
C6 C7 H7 119.1 . .
C8 C7 C6 121.76(15) . .
C8 C7 H7 119.1 . .
C7 C8 H8 120.8 . .
C7 C8 C9 118.46(15) . .
C9 C8 H8 120.8 . .
C8 C9 C11 128.57(15) . .
C10 C9 C8 121.48(14) . .
C10 C9 C11 109.90(13) . .
C1 C10 C12 130.13(14) . .
C9 C10 C1 121.39(14) . .
C9 C10 C12 108.46(13) . .
N1 C11 C9 102.04(12) . .
N1 C11 H11A 111.4 . .
N1 C11 H11B 111.4 . .
C9 C11 H11A 111.4 . .
C9 C11 H11B 111.4 . .
H11A C11 H11B 109.2 . .
O1 C12 N1 124.92(14) . .
O1 C12 C10 128.83(15) . .
N1 C12 C10 106.23(13) . .
O2 C14 N2 124.87(15) . .
O2 C14 C19 120.84(14) . .
N2 C14 C19 114.28(14) . .
N2 C15 C16 109.64(14) . .
N2 C15 C17 106.59(14) . .
N2 C15 C18 109.68(13) . .
C17 C15 C16 109.84(16) . .
C17 C15 C18 110.10(15) . .
C18 C15 C16 110.90(15) . .
C15 C16 H16A 109.5 . .
C15 C16 H16B 109.5 . .
C15 C16 H16C 109.5 . .
H16A C16 H16B 109.5 . .
H16A C16 H16C 109.5 . .
H16B C16 H16C 109.5 . .
C15 C17 H17A 109.5 . .
C15 C17 H17B 109.5 . .
C15 C17 H17C 109.5 . .
H17A C17 H17B 109.5 . .
H17A C17 H17C 109.5 . .
H17B C17 H17C 109.5 . .
C15 C18 H18A 109.5 . .
C15 C18 H18B 109.5 . .
C15 C18 H18C 109.5 . .
H18A C18 H18B 109.5 . .
H18A C18 H18C 109.5 . .
H18B C18 H18C 109.5 . .
N1 C19 C14 110.11(13) . .
N1 C19 H19 107.8 . .
N1 C19 C20 111.05(12) . .
C14 C19 H19 107.8 . .
C20 C19 C14 112.24(13) . .
C20 C19 H19 107.8 . .
C21 C20 C19 119.74(16) . .
C25 C20 C19 121.88(14) . .
C25 C20 C21 118.36(16) . .
C20 C21 H21 119.9 . .
C22 C21 C20 120.23(19) . .
C22 C21 H21 119.9 . .
C21 C22 H22 119.2 . .
C21 C22 C23 121.56(17) . .
C23 C22 H22 119.2 . .
C22 C23 C24 118.10(18) . .
C22 C23 C26 121.1(2) . .
C24 C23 C26 120.8(2) . .
C23 C24 H24 119.6 . .
C25 C24 C23 120.72(19) . .
C25 C24 H24 119.6 . .
C20 C25 H25 119.6 . .
C24 C25 C20 120.89(16) . .
C24 C25 H25 119.6 . .
C23 C26 H26A 109.5 . .
C23 C26 H26B 109.5 . .
C23 C26 H26C 109.5 . .
H26A C26 H26B 109.5 . .
H26A C26 H26C 109.5 . .
H26B C26 H26C 109.5 . .
O3 O3 H3A 117.1(4) 2_656 .
C27 O3 O3 54.80(16) . 2_656
C27 O3 H3A 108.6(2) . .
O3 C27 O3 70.4(3) . 2_656
O3 C27 H27A 80.06(18) 2_656 .
O3 C27 H27A 114.2(2) . .
O3 C27 H27B 112.5(3) . .
O3 C27 H27B 65.25(18) 2_656 .
O3 C27 H27C 171.01(15) 2_656 .
O3 C27 H27C 113.53(14) . .
H27A C27 H27B 105.34(3) . .
H27A C27 H27C 104.6(3) . .
H27B C27 H27C 105.9(2) . .

loop_
_geom_bond_atom_site_label_1
_geom_bond_atom_site_label_2
_geom_bond_distance
_geom_bond_site_symmetry_2
O1 C12 1.2351(19) .
O2 C14 1.2243(19) .
N1 C11 1.460(2) .
N1 C12 1.358(2) .
N1 C19 1.4632(19) .
N2 H2 0.8600 .
N2 C14 1.340(2) .
N2 C15 1.487(2) .
C1 C2 1.415(2) .
C1 C6 1.422(2) .
C1 C10 1.418(2) .
C2 H2A 0.9300 .
C2 C3 1.371(2) .
C3 H3 0.9300 .
C3 C4 1.406(2) .
C4 H4 0.9300 .
C4 C5 1.367(2) .
C5 H5 0.9300 .
C5 C6 1.419(2) .
C6 C7 1.421(2) .
C7 H7 0.9300 .
C7 C8 1.367(2) .
C8 H8 0.9300 .
C8 C9 1.406(2) .
C9 C10 1.371(2) .
C9 C11 1.499(2) .
C10 C12 1.485(2) .
C11 H11A 0.9700 .
C11 H11B 0.9700 .
C14 C19 1.540(2) .
C15 C16 1.527(2) .
C15 C17 1.520(2) .
C15 C18 1.524(2) .
C16 H16A 0.9600 .
C16 H16B 0.9600 .
C16 H16C 0.9600 .
C17 H17A 0.9600 .
C17 H17B 0.9600 .
C17 H17C 0.9600 .
C18 H18A 0.9600 .
C18 H18B 0.9600 .
C18 H18C 0.9600 .
C19 H19 0.9800 .
C19 C20 1.516(2) .
C20 C21 1.395(2) .
C20 C25 1.388(2) .
C21 H21 0.9300 .
C21 C22 1.382(3) .
C22 H22 0.9300 .
C22 C23 1.385(3) .
C23 C24 1.389(3) .
C23 C26 1.510(3) .
C24 H24 0.9300 .
C24 C25 1.387(2) .
C25 H25 0.9300 .
C26 H26A 0.9600 .
C26 H26B 0.9600 .
C26 H26C 0.9600 .
O3 O3 1.623(6) 2_656
O3 H3A 0.944(3) .
O3 C27 1.4077(19) .
C27 O3 1.4077(19) 2_656
C27 H27A 1.0059(5) .
C27 H27B 1.0594 .
C27 H27C 1.016(3) .

loop_
_geom_torsion_atom_site_label_1
_geom_torsion_atom_site_label_2
_geom_torsion_atom_site_label_3
_geom_torsion_atom_site_label_4
_geom_torsion
O2 C14 C19 N1 28.3(2)
O2 C14 C19 C20 -95.91(17)
N1 C19 C20 C21 104.17(16)
N1 C19 C20 C25 -74.40(18)
N2 C14 C19 N1 -152.54(14)
N2 C14 C19 C20 83.20(17)
C1 C2 C3 C4 -1.8(2)
C1 C6 C7 C8 -0.1(2)
C1 C10 C12 O1 3.7(3)
C1 C10 C12 N1 -175.17(15)
C2 C1 C6 C5 0.8(2)
C2 C1 C6 C7 -179.48(14)
C2 C1 C10 C9 178.97(15)
C2 C1 C10 C12 -3.1(3)
C2 C3 C4 C5 1.3(3)
C3 C4 C5 C6 0.3(2)
C4 C5 C6 C1 -1.4(2)
C4 C5 C6 C7 178.94(15)
C5 C6 C7 C8 179.62(15)
C6 C1 C2 C3 0.8(2)
C6 C1 C10 C9 -1.7(2)
C6 C1 C10 C12 176.23(15)
C6 C7 C8 C9 -0.5(2)
C7 C8 C9 C10 0.0(2)
C7 C8 C9 C11 -177.14(15)
C8 C9 C10 C1 1.1(2)
C8 C9 C10 C12 -177.19(14)
C8 C9 C11 N1 174.02(15)
C9 C10 C12 O1 -178.19(16)
C9 C10 C12 N1 2.98(17)
C10 C1 C2 C3 -179.93(15)
C10 C1 C6 C5 -178.54(14)
C10 C1 C6 C7 1.2(2)
C10 C9 C11 N1 -3.39(17)
C11 N1 C12 O1 175.70(15)
C11 N1 C12 C10 -5.41(17)
C11 N1 C19 C14 -80.60(18)
C11 N1 C19 C20 44.4(2)
C11 C9 C10 C1 178.77(14)
C11 C9 C10 C12 0.44(17)
C12 N1 C11 C9 5.51(17)
C12 N1 C19 C14 91.42(18)
C12 N1 C19 C20 -143.63(15)
C14 N2 C15 C16 -60.5(2)
C14 N2 C15 C17 -179.35(16)
C14 N2 C15 C18 61.5(2)
C14 C19 C20 C21 -132.09(15)
C14 C19 C20 C25 49.33(19)
C15 N2 C14 O2 0.7(3)
C15 N2 C14 C19 -178.34(14)
C19 N1 C11 C9 178.18(13)
C19 N1 C12 O1 2.9(2)
C19 N1 C12 C10 -178.23(13)
C19 C20 C21 C22 -176.26(14)
C19 C20 C25 C24 175.04(13)
C20 C21 C22 C23 1.1(3)
C21 C20 C25 C24 -3.6(2)
C21 C22 C23 C24 -3.4(3)
C21 C22 C23 C26 175.71(15)
C22 C23 C24 C25 2.2(2)
C23 C24 C25 C20 1.3(2)
C25 C20 C21 C22 2.4(2)
C26 C23 C24 C25 -176.92(15)
